data_7710895
loop_
_publ_author_name
'Koneczny, Marvin'
'Erol, Arife B\"usra'
'Mauduit, Marc'
'Eisen, Moris S.'
'Tamm, Matthias'

_publ_section_title
;
 Titanium complexes with unsymmetrically substituted imidazolin-2-iminato
 ligands.
;
_journal_issue 30
_journal_name_full 'Dalton transactions (Cambridge, England : 2003)'
_journal_page_first 11448
_journal_page_last 11456
_journal_paper_doi 10.1039/d2dt01740g
_journal_volume 51
_journal_year 2022
_chemical_formula_sum 'C25 H34 N2'
_chemical_formula_weight 362.54
_chemical_name_systematic 1-(Adamantyl)-3-(2,6-diisopropylphenyl)-imidazolin-2-yliden
_chemical_properties_physical Air-sensitive,Moisture-sensitive
_space_group_crystal_system orthorhombic
_space_group_IT_number 62
_space_group_name_Hall '-P 2ac 2n'
_space_group_name_H-M_alt 'P n m a'
_atom_sites_solution_hydrogens geom
_atom_sites_solution_primary iterative
_audit_creation_method SHELXL-2018/3
_audit_update_record
;
2022-05-25 deposited with the CCDC.	2022-07-08 downloaded from the CCDC.
;
_cell_angle_alpha 90
_cell_angle_beta 90
_cell_angle_gamma 90
_cell_formula_units_Z 4
_cell_length_a 10.4134(2)
_cell_length_b 12.3697(2)
_cell_length_c 16.5809(2)
_cell_measurement_reflns_used 24652
_cell_measurement_temperature 100(2)
_cell_measurement_theta_max 76.6570
_cell_measurement_theta_min 4.4630
_cell_volume 2135.80(6)
_computing_cell_refinement 'CrysAlisPro 1.171.40.21a(Rigaku OD, 2018)'
_computing_data_collection 'CrysAlisPro 1.171.40.21a(Rigaku OD, 2018)'
_computing_data_reduction 'CrysAlisPro 1.171.40.21a(Rigaku OD, 2018)'
_computing_publication_material 'OLEX2 v1.2 (O. V. Dolomanov et al., J. Appl. Cryst., 2009, 42, 339-341)'
_computing_structure_refinement 'SHELXL-2018/3 (G. M. Sheldrick, Acta Cryst., 2008, A64, 112-122)'
_computing_structure_solution 'SHELXT-2014/5 (G. M. Sheldrick, Acta Cryst., 2015, A71, 3-8)'
_diffrn_ambient_temperature 100(2)
_diffrn_measured_fraction_theta_full 1.000
_diffrn_measured_fraction_theta_max 0.984
_diffrn_measurement_device_type 'XtaLAB Synergy, Single source at home/near, HyPix'
_diffrn_measurement_method '\w scan'
_diffrn_radiation_type CuK\a
_diffrn_radiation_wavelength 1.54184
_diffrn_reflns_av_R_equivalents 0.0431
_diffrn_reflns_av_unetI/netI 0.0146
_diffrn_reflns_Laue_measured_fraction_full 1.000
_diffrn_reflns_Laue_measured_fraction_max 0.984
_diffrn_reflns_limit_h_max 13
_diffrn_reflns_limit_h_min -11
_diffrn_reflns_limit_k_max 15
_diffrn_reflns_limit_k_min -15
_diffrn_reflns_limit_l_max 20
_diffrn_reflns_limit_l_min -20
_diffrn_reflns_number 39788
_diffrn_reflns_point_group_measured_fraction_full 1.000
_diffrn_reflns_point_group_measured_fraction_max 0.984
_diffrn_reflns_theta_full 67.684
_diffrn_reflns_theta_max 77.393
_diffrn_reflns_theta_min 4.460
_diffrn_source 'micro-focus sealed X-ray tube'
_exptl_absorpt_coefficient_mu 0.490
_exptl_absorpt_correction_T_max 1.00000
_exptl_absorpt_correction_T_min 0.47134
_exptl_absorpt_correction_type multi-scan
_exptl_absorpt_process_details
;
CrysAlisPro 1.171.40.21a (Rigaku Oxford Diffraction, 2018)
Empirical absorption correction using spherical harmonics,
 implemented in SCALE3 ABSPACK scaling algorithm.
;
_exptl_crystal_colour colourless
_exptl_crystal_density_diffrn 1.127
_exptl_crystal_description plate
_exptl_crystal_F_000 792
_exptl_crystal_recrystallization_method 'Re-crystallisation from solvent: toluene/n-hexane -30\%C'
_exptl_crystal_size_max 0.347
_exptl_crystal_size_mid 0.100
_exptl_crystal_size_min 0.089
_refine_diff_density_max 0.216
_refine_diff_density_min -0.194
_refine_diff_density_rms 0.038
_refine_ls_extinction_method none
_refine_ls_goodness_of_fit_ref 1.044
_refine_ls_hydrogen_treatment constr
_refine_ls_matrix_type full
_refine_ls_number_parameters 141
_refine_ls_number_reflns 2337
_refine_ls_number_restraints 0
_refine_ls_restrained_S_all 1.044
_refine_ls_R_factor_all 0.0417
_refine_ls_R_factor_gt 0.0398
_refine_ls_shift/su_max 0.000
_refine_ls_shift/su_mean 0.000
_refine_ls_structure_factor_coef Fsqd
_refine_ls_weighting_details 'w=1/[\s^2^(Fo^2^)+(0.0444P)^2^+0.8191P] where P=(Fo^2^+2Fc^2^)/3'
_refine_ls_weighting_scheme calc
_refine_ls_wR_factor_gt 0.0995
_refine_ls_wR_factor_ref 0.1013
_reflns_Friedel_coverage 0.000
_reflns_number_gt 2232
_reflns_number_total 2337
_reflns_threshold_expression 'I > 2\s(I)'
_cod_data_source_file d2dt01740g2.cif
_cod_data_source_block mk28mk
_cod_database_code 7710895
_shelx_shelxl_version_number 2018/3
_shelx_space_group_comment
;
The symmetry employed for this shelxl refinement is uniquely defined
by the following loop, which should always be used as a source of
symmetry information in preference to the above space-group names.
They are only intended as comments.
;
_shelx_estimated_absorpt_t_min 0.848
_shelx_estimated_absorpt_t_max 0.958
_oxdiff_exptl_absorpt_empirical_full_min 0.482
_oxdiff_exptl_absorpt_empirical_full_max 1.721
_oxdiff_exptl_absorpt_empirical_details
;
Empirical correction (ABSPACK) includes:
- Absorption correction using spherical harmonics
- Frame scaling
;

loop_
_space_group_symop_operation_xyz
'x, y, z'
'-x+1/2, -y, z+1/2'
'-x, y+1/2, -z'
'x+1/2, -y+1/2, -z+1/2'
'-x, -y, -z'
'x-1/2, y, -z-1/2'
'x, -y-1/2, z'
'-x-1/2, y-1/2, z-1/2'

loop_
_atom_site_label
_atom_site_type_symbol
_atom_site_fract_x
_atom_site_fract_y
_atom_site_fract_z
_atom_site_U_iso_or_equiv
_atom_site_adp_type
_atom_site_occupancy
_atom_site_site_symmetry_order
_atom_site_calc_flag
_atom_site_refinement_flags_posn
_atom_site_refinement_flags_adp
_atom_site_refinement_flags_occupancy
_atom_site_disorder_assembly
_atom_site_disorder_group
N1 N 0.42991(11) 0.750000 0.25846(7) 0.0200(3) Uani 1 2 d S T P . .
N2 N 0.43885(11) 0.750000 0.38599(7) 0.0204(3) Uani 1 2 d S T P . .
C1 C 0.51738(13) 0.750000 0.32025(8) 0.0217(3) Uani 1 2 d S T P . .
C2 C 0.30336(13) 0.750000 0.28421(9) 0.0244(3) Uani 1 2 d S T P . .
H2 H 0.228367 0.750000 0.251587 0.029 Uiso 1 2 calc R U P . .
C3 C 0.30927(13) 0.750000 0.36509(9) 0.0260(3) Uani 1 2 d S T P . .
H3 H 0.238477 0.750000 0.401226 0.031 Uiso 1 2 calc R U P . .
C4 C 0.46399(13) 0.750000 0.17459(8) 0.0199(3) Uani 1 2 d S T P . .
C5 C 0.47826(9) 0.65084(8) 0.13507(6) 0.0227(2) Uani 1 1 d . . . . .
C6 C 0.50586(10) 0.65320(8) 0.05262(6) 0.0253(2) Uani 1 1 d . . . . .
H6 H 0.515835 0.587084 0.024153 0.030 Uiso 1 1 calc R U . . .
C7 C 0.51893(14) 0.750000 0.01166(8) 0.0254(3) Uani 1 2 d S T P . .
H7 H 0.536860 0.750000 -0.044521 0.030 Uiso 1 2 calc R U P . .
C8 C 0.46195(11) 0.54394(9) 0.17881(6) 0.0296(3) Uani 1 1 d . . . . .
H8 H 0.454723 0.559933 0.237753 0.036 Uiso 1 1 calc R U . . .
C9 C 0.57811(13) 0.47054(10) 0.16697(7) 0.0377(3) Uani 1 1 d . . . . .
H9A H 0.585762 0.451325 0.109835 0.057 Uiso 1 1 calc R U . . .
H9B H 0.567233 0.404679 0.199105 0.057 Uiso 1 1 calc R U . . .
H9C H 0.655959 0.508452 0.184371 0.057 Uiso 1 1 calc R U . . .
C10 C 0.33741(13) 0.48896(10) 0.15250(8) 0.0396(3) Uani 1 1 d . . . . .
H10A H 0.264580 0.536776 0.163849 0.059 Uiso 1 1 calc R U . . .
H10B H 0.326807 0.421077 0.182238 0.059 Uiso 1 1 calc R U . . .
H10C H 0.340960 0.473760 0.094535 0.059 Uiso 1 1 calc R U . . .
C11 C 0.48252(13) 0.750000 0.47071(8) 0.0200(3) Uani 1 2 d S T P . .
C12 C 0.62940(14) 0.750000 0.47480(9) 0.0308(4) Uani 1 2 d S T P . .
H12A H 0.663637 0.814860 0.447204 0.037 Uiso 0.5 1 calc R U P . .
H12B H 0.663637 0.685140 0.447204 0.037 Uiso 0.5 1 calc R U P . .
C13 C 0.67183(15) 0.750000 0.56375(9) 0.0329(4) Uani 1 2 d S T P . .
H13 H 0.767754 0.749999 0.566549 0.040 Uiso 1 2 calc R U P . .
C14 C 0.61993(12) 0.85122(10) 0.60597(7) 0.0345(3) Uani 1 1 d . . . . .
H14A H 0.648379 0.852052 0.662940 0.041 Uiso 1 1 calc R U . . .
H14B H 0.653815 0.916804 0.579172 0.041 Uiso 1 1 calc R U . . .
C15 C 0.47345(11) 0.85104(9) 0.60214(6) 0.0305(3) Uani 1 1 d . . . . .
H15 H 0.439274 0.916923 0.629725 0.037 Uiso 1 1 calc R U . . .
C16 C 0.43061(10) 0.85088(8) 0.51341(6) 0.0258(2) Uani 1 1 d . . . . .
H16A H 0.335659 0.851605 0.510481 0.031 Uiso 1 1 calc R U . . .
H16B H 0.463143 0.916604 0.486141 0.031 Uiso 1 1 calc R U . . .
C17 C 0.42152(17) 0.750000 0.64361(9) 0.0332(4) Uani 1 2 d S T P . .
H17A H 0.326523 0.750000 0.641253 0.040 Uiso 1 2 calc R U P . .
H17B H 0.447557 0.750001 0.701038 0.040 Uiso 1 2 calc R U P . .

loop_
_atom_site_aniso_label
_atom_site_aniso_U_11
_atom_site_aniso_U_22
_atom_site_aniso_U_33
_atom_site_aniso_U_23
_atom_site_aniso_U_13
_atom_site_aniso_U_12
N1 0.0147(5) 0.0275(6) 0.0177(5) 0.000 0.0002(4) 0.000
N2 0.0148(5) 0.0280(6) 0.0182(5) 0.000 0.0002(4) 0.000
C1 0.0163(7) 0.0296(7) 0.0193(6) 0.000 0.0001(5) 0.000
C2 0.0135(6) 0.0366(8) 0.0233(7) 0.000 -0.0002(5) 0.000
C3 0.0139(6) 0.0410(8) 0.0232(7) 0.000 0.0015(5) 0.000
C4 0.0128(6) 0.0302(7) 0.0168(6) 0.000 -0.0009(5) 0.000
C5 0.0181(5) 0.0284(5) 0.0218(5) 0.0002(4) -0.0014(4) -0.0021(4)
C6 0.0255(5) 0.0283(5) 0.0219(5) -0.0038(4) -0.0002(4) -0.0007(4)
C7 0.0218(7) 0.0363(8) 0.0181(7) 0.000 -0.0008(5) 0.000
C8 0.0381(6) 0.0283(6) 0.0225(5) -0.0002(4) 0.0020(4) -0.0027(5)
C9 0.0481(7) 0.0324(6) 0.0326(6) 0.0029(5) -0.0044(5) 0.0065(5)
C10 0.0429(7) 0.0360(6) 0.0400(6) 0.0005(5) 0.0064(5) -0.0128(5)
C11 0.0179(6) 0.0249(7) 0.0173(6) 0.000 0.0000(5) 0.000
C12 0.0183(7) 0.0518(10) 0.0223(7) 0.000 -0.0025(6) 0.000
C13 0.0215(7) 0.0524(10) 0.0248(7) 0.000 -0.0046(6) 0.000
C14 0.0389(6) 0.0376(6) 0.0271(5) 0.0002(5) -0.0098(5) -0.0100(5)
C15 0.0384(6) 0.0284(6) 0.0246(5) -0.0067(4) -0.0032(4) 0.0032(4)
C16 0.0309(6) 0.0220(5) 0.0244(5) -0.0013(4) -0.0033(4) 0.0010(4)
C17 0.0355(9) 0.0442(9) 0.0199(7) 0.000 0.0020(6) 0.000

loop_
_atom_type_symbol
_atom_type_description
_atom_type_scat_dispersion_real
_atom_type_scat_dispersion_imag
_atom_type_scat_source
C C 0.0181 0.0091 'International Tables Vol C Tables 4.2.6.8 and 6.1.1.4'
H H 0.0000 0.0000 'International Tables Vol C Tables 4.2.6.8 and 6.1.1.4'
N N 0.0311 0.0180 'International Tables Vol C Tables 4.2.6.8 and 6.1.1.4'

loop_
_geom_angle_atom_site_label_1
_geom_angle_atom_site_label_2
_geom_angle_atom_site_label_3
_geom_angle
_geom_angle_site_symmetry_1
_geom_angle_site_symmetry_3
_geom_angle_publ_flag
C1 N1 C2 113.68(11) . . ?
C1 N1 C4 124.04(11) . . ?
C2 N1 C4 122.27(11) . . ?
C1 N2 C3 112.47(11) . . ?
C1 N2 C11 125.18(11) . . ?
C3 N2 C11 122.35(11) . . ?
N2 C1 N1 101.48(11) . . ?
C3 C2 N1 105.33(12) . . ?
C3 C2 H2 127.3 . . ?
N1 C2 H2 127.3 . . ?
C2 C3 N2 107.03(12) . . ?
C2 C3 H3 126.5 . . ?
N2 C3 H3 126.5 . . ?
C5 C4 C5 122.57(12) 7_575 . ?
C5 C4 N1 118.70(6) 7_575 . ?
C5 C4 N1 118.70(6) . . ?
C6 C5 C4 117.51(9) . . ?
C6 C5 C8 120.59(9) . . ?
C4 C5 C8 121.89(9) . . ?
C7 C6 C5 121.25(10) . . ?
C7 C6 H6 119.4 . . ?
C5 C6 H6 119.4 . . ?
C6 C7 C6 119.90(13) . 7_575 ?
C6 C7 H7 120.1 . . ?
C6 C7 H7 120.1 7_575 . ?
C5 C8 C9 111.62(9) . . ?
C5 C8 C10 110.27(9) . . ?
C9 C8 C10 111.80(10) . . ?
C5 C8 H8 107.6 . . ?
C9 C8 H8 107.6 . . ?
C10 C8 H8 107.6 . . ?
C8 C9 H9A 109.5 . . ?
C8 C9 H9B 109.5 . . ?
H9A C9 H9B 109.5 . . ?
C8 C9 H9C 109.5 . . ?
H9A C9 H9C 109.5 . . ?
H9B C9 H9C 109.5 . . ?
C8 C10 H10A 109.5 . . ?
C8 C10 H10B 109.5 . . ?
H10A C10 H10B 109.5 . . ?
C8 C10 H10C 109.5 . . ?
H10A C10 H10C 109.5 . . ?
H10B C10 H10C 109.5 . . ?
N2 C11 C12 110.47(11) . . ?
N2 C11 C16 109.31(7) . . ?
C12 C11 C16 109.38(8) . . ?
N2 C11 C16 109.31(7) . 7_575 ?
C12 C11 C16 109.38(8) . 7_575 ?
C16 C11 C16 108.96(11) . 7_575 ?
C11 C12 C13 109.21(12) . . ?
C11 C12 H12A 109.8 . . ?
C13 C12 H12A 109.8 . . ?
C11 C12 H12B 109.8 . . ?
C13 C12 H12B 109.8 . . ?
H12A C12 H12B 108.3 . . ?
C14 C13 C14 109.53(13) . 7_575 ?
C14 C13 C12 109.65(8) . . ?
C14 C13 C12 109.65(8) 7_575 . ?
C14 C13 H13 109.3 . . ?
C14 C13 H13 109.3 7_575 . ?
C12 C13 H13 109.3 . . ?
C15 C14 C13 109.39(10) . . ?
C15 C14 H14A 109.8 . . ?
C13 C14 H14A 109.8 . . ?
C15 C14 H14B 109.8 . . ?
C13 C14 H14B 109.8 . . ?
H14A C14 H14B 108.2 . . ?
C17 C15 C14 109.67(10) . . ?
C17 C15 C16 109.11(10) . . ?
C14 C15 C16 109.25(9) . . ?
C17 C15 H15 109.6 . . ?
C14 C15 H15 109.6 . . ?
C16 C15 H15 109.6 . . ?
C11 C16 C15 109.91(9) . . ?
C11 C16 H16A 109.7 . . ?
C15 C16 H16A 109.7 . . ?
C11 C16 H16B 109.7 . . ?
C15 C16 H16B 109.7 . . ?
H16A C16 H16B 108.2 . . ?
C15 C17 C15 110.02(13) . 7_575 ?
C15 C17 H17A 109.7 . . ?
C15 C17 H17A 109.7 7_575 . ?
C15 C17 H17B 109.7 . . ?
C15 C17 H17B 109.7 7_575 . ?
H17A C17 H17B 108.2 . . ?

loop_
_geom_bond_atom_site_label_1
_geom_bond_atom_site_label_2
_geom_bond_distance
_geom_bond_site_symmetry_2
_geom_bond_publ_flag
N1 C1 1.3710(18) . ?
N1 C2 1.3852(17) . ?
N1 C4 1.4352(17) . ?
N2 C1 1.3627(18) . ?
N2 C3 1.3933(18) . ?
N2 C11 1.4765(17) . ?
C2 C3 1.342(2) . ?
C2 H2 0.9500 . ?
C3 H3 0.9500 . ?
C4 C5 1.3986(12) 7_575 ?
C4 C5 1.3986(12) . ?
C5 C6 1.3973(14) . ?
C5 C8 1.5176(14) . ?
C6 C7 1.3833(12) . ?
C6 H6 0.9500 . ?
C7 H7 0.9500 . ?
C8 C9 1.5251(17) . ?
C8 C10 1.5280(16) . ?
C8 H8 1.0000 . ?
C9 H9A 0.9800 . ?
C9 H9B 0.9800 . ?
C9 H9C 0.9800 . ?
C10 H10A 0.9800 . ?
C10 H10B 0.9800 . ?
C10 H10C 0.9800 . ?
C11 C12 1.5310(19) . ?
C11 C16 1.5332(12) . ?
C11 C16 1.5332(12) 7_575 ?
C12 C13 1.540(2) . ?
C12 H12A 0.9900 . ?
C12 H12B 0.9900 . ?
C13 C14 1.5329(15) . ?
C13 C14 1.5329(15) 7_575 ?
C13 H13 1.0000 . ?
C14 C15 1.5266(17) . ?
C14 H14A 0.9900 . ?
C14 H14B 0.9900 . ?
C15 C17 1.5256(14) . ?
C15 C16 1.5374(14) . ?
C15 H15 1.0000 . ?
C16 H16A 0.9900 . ?
C16 H16B 0.9900 . ?
C17 H17A 0.9900 . ?
C17 H17B 0.9900 . ?

loop_
_geom_torsion_atom_site_label_1
_geom_torsion_atom_site_label_2
_geom_torsion_atom_site_label_3
_geom_torsion_atom_site_label_4
_geom_torsion
_geom_torsion_site_symmetry_1
_geom_torsion_site_symmetry_2
_geom_torsion_site_symmetry_3
_geom_torsion_site_symmetry_4
_geom_torsion_publ_flag
C3 N2 C1 N1 0.000(0) . . . . ?
C11 N2 C1 N1 180.000(0) . . . . ?
C2 N1 C1 N2 0.000(0) . . . . ?
C4 N1 C1 N2 180.000(0) . . . . ?
C1 N1 C2 C3 0.000(0) . . . . ?
C4 N1 C2 C3 180.000(0) . . . . ?
N1 C2 C3 N2 0.000(0) . . . . ?
C1 N2 C3 C2 0.000(0) . . . . ?
C11 N2 C3 C2 180.000(0) . . . . ?
C1 N1 C4 C5 -90.85(10) . . . 7_575 ?
C2 N1 C4 C5 89.15(10) . . . 7_575 ?
C1 N1 C4 C5 90.84(10) . . . . ?
C2 N1 C4 C5 -89.16(10) . . . . ?
C5 C4 C5 C6 -1.0(2) 7_575 . . . ?
N1 C4 C5 C6 177.22(10) . . . . ?
C5 C4 C5 C8 -179.76(8) 7_575 . . . ?
N1 C4 C5 C8 -1.52(17) . . . . ?
C4 C5 C6 C7 0.18(16) . . . . ?
C8 C5 C6 C7 178.94(11) . . . . ?
C5 C6 C7 C6 0.6(2) . . . 7_575 ?
C6 C5 C8 C9 54.56(13) . . . . ?
C4 C5 C8 C9 -126.73(11) . . . . ?
C6 C5 C8 C10 -70.34(13) . . . . ?
C4 C5 C8 C10 108.37(12) . . . . ?
C1 N2 C11 C12 0.000(0) . . . . ?
C3 N2 C11 C12 180.000(0) . . . . ?
C1 N2 C11 C16 120.41(8) . . . . ?
C3 N2 C11 C16 -59.59(8) . . . . ?
C1 N2 C11 C16 -120.41(8) . . . 7_575 ?
C3 N2 C11 C16 59.59(8) . . . 7_575 ?
N2 C11 C12 C13 180.000(0) . . . . ?
C16 C11 C12 C13 59.63(7) . . . . ?
C16 C11 C12 C13 -59.63(7) 7_575 . . . ?
C11 C12 C13 C14 -60.15(9) . . . . ?
C11 C12 C13 C14 60.15(9) . . . 7_575 ?
C14 C13 C14 C15 -59.92(14) 7_575 . . . ?
C12 C13 C14 C15 60.44(13) . . . . ?
C13 C14 C15 C17 59.55(12) . . . . ?
C13 C14 C15 C16 -60.00(12) . . . . ?
N2 C11 C16 C15 179.06(9) . . . . ?
C12 C11 C16 C15 -59.87(12) . . . . ?
C16 C11 C16 C15 59.65(14) 7_575 . . . ?
C17 C15 C16 C11 -59.92(12) . . . . ?
C14 C15 C16 C11 59.97(12) . . . . ?
C14 C15 C17 C15 -59.46(15) . . . 7_575 ?
C16 C15 C17 C15 60.17(16) . . . 7_575 ?
